data_7033032
loop_
_publ_author_name
'Lin, Shuang-Yan'
'Wang, Chao'
'Zhao, Lang'
'Wu, Jianfeng'
'Tang, Jinkui'

_publ_section_title
;
 Chiral mononuclear lanthanide complexes and the field-induced single-ion
 magnet behaviour of a Dy analogue.
;
_journal_issue 1
_journal_name_full 'Dalton transactions (Cambridge, England : 2003)'
_journal_page_first 223
_journal_page_last 229
_journal_paper_doi 10.1039/c4dt02889a
_journal_volume 44
_journal_year 2015
_chemical_absolute_configuration syn
_chemical_formula_sum 'C54 H87 Ho N10 O8 S4'
_chemical_formula_weight 1297.51
_space_group_IT_number 1
_symmetry_cell_setting triclinic
_symmetry_space_group_name_Hall 'P 1'
_symmetry_space_group_name_H-M 'P 1'
_atom_sites_solution_hydrogens geom
_atom_sites_solution_primary direct
_atom_sites_solution_secondary difmap
_audit_creation_method SHELXL-97
_cell_angle_alpha 106.808(2)
_cell_angle_beta 98.496(2)
_cell_angle_gamma 94.203(2)
_cell_formula_units_Z 1
_cell_length_a 10.2970(10)
_cell_length_b 11.6829(11)
_cell_length_c 13.5696(13)
_cell_measurement_reflns_used 5762
_cell_measurement_temperature 185(2)
_cell_measurement_theta_max 25.04
_cell_measurement_theta_min 2.34
_cell_volume 1533.9(3)
_computing_cell_refinement 'Bruker SAINT'
_computing_data_collection 'Bruker APEX2'
_computing_data_reduction 'Bruker SAINT'
_computing_molecular_graphics 'Bruker SHELXTL'
_computing_publication_material 'Bruker SHELXTL'
_computing_structure_refinement 'SHELXL-97 (Sheldrick, 1997)'
_computing_structure_solution 'SHELXS-97 (Sheldrick, 1990)'
_diffrn_ambient_temperature 185(2)
_diffrn_measured_fraction_theta_full 0.986
_diffrn_measured_fraction_theta_max 0.986
_diffrn_measurement_device_type 'Bruker APEX-II CCD'
_diffrn_measurement_method '\f and \w scans'
_diffrn_radiation_monochromator graphite
_diffrn_radiation_source 'fine-focus sealed tube'
_diffrn_radiation_type MoK\a
_diffrn_radiation_wavelength 0.71073
_diffrn_reflns_av_R_equivalents 0.0238
_diffrn_reflns_av_unetI/netI 0.0730
_diffrn_reflns_limit_h_max 11
_diffrn_reflns_limit_h_min -12
_diffrn_reflns_limit_k_max 13
_diffrn_reflns_limit_k_min -9
_diffrn_reflns_limit_l_max 15
_diffrn_reflns_limit_l_min -16
_diffrn_reflns_number 7803
_diffrn_reflns_theta_full 25.04
_diffrn_reflns_theta_max 25.04
_diffrn_reflns_theta_min 2.01
_exptl_absorpt_coefficient_mu 1.484
_exptl_absorpt_correction_T_max 0.8780
_exptl_absorpt_correction_T_min 0.7557
_exptl_absorpt_correction_type multi-scan
_exptl_absorpt_process_details '(Sadabs; bruker 2000)'
_exptl_crystal_colour pale-orange
_exptl_crystal_density_diffrn 1.405
_exptl_crystal_density_method 'not measured'
_exptl_crystal_description stick
_exptl_crystal_F_000 676
_exptl_crystal_size_max 0.20
_exptl_crystal_size_mid 0.10
_exptl_crystal_size_min 0.09
_refine_diff_density_max 1.344
_refine_diff_density_min -1.182
_refine_diff_density_rms 0.137
_refine_ls_abs_structure_details 'Flack H D (1983), Acta Cryst. A39, 876-881'
_refine_ls_abs_structure_Flack 0.027(14)
_refine_ls_extinction_method none
_refine_ls_goodness_of_fit_ref 1.034
_refine_ls_hydrogen_treatment constr
_refine_ls_matrix_type full
_refine_ls_number_parameters 697
_refine_ls_number_reflns 6419
_refine_ls_number_restraints 59
_refine_ls_restrained_S_all 1.056
_refine_ls_R_factor_all 0.0508
_refine_ls_R_factor_gt 0.0507
_refine_ls_shift/su_max 0.014
_refine_ls_shift/su_mean 0.000
_refine_ls_structure_factor_coef Fsqd
_refine_ls_weighting_details 'calc w=1/[\s^2^(Fo^2^)+(0.0897P)^2^+0.0000P] where P=(Fo^2^+2Fc^2^)/3'
_refine_ls_weighting_scheme calc
_refine_ls_wR_factor_gt 0.1310
_refine_ls_wR_factor_ref 0.1313
_reflns_number_gt 6387
_reflns_number_total 6419
_reflns_threshold_expression >2sigma(I)
_cod_data_source_file c4dt02889a2.cif
_cod_data_source_block R-Ho1
_cod_depositor_comments
;
 Marking attached hydrogen atoms.

 Antanas Vaitkus,
 2017-07-12

 Adding full bibliography for 7033030--7033035.cif.
;
_cod_original_sg_symbol_H-M p1
_cod_database_code 7033032

loop_
_symmetry_equiv_pos_as_xyz
'x, y, z'

loop_
_atom_site_label
_atom_site_type_symbol
_atom_site_fract_x
_atom_site_fract_y
_atom_site_fract_z
_atom_site_U_iso_or_equiv
_atom_site_adp_type
_atom_site_occupancy
_atom_site_symmetry_multiplicity
_atom_site_calc_flag
_atom_site_refinement_flags
_atom_site_attached_hydrogens
Ho1 Ho 0.91879(2) -0.05939(2) 0.47467(2) 0.02599(14) Uani 1 1 d . 0
N1 N 0.8875(10) 0.2441(8) 0.7480(6) 0.035(2) Uani 1 1 d . 0
H1A H 0.9170 0.1901 0.6944 0.043 Uiso 1 1 calc R 0
H1B H 0.8988 0.3188 0.7386 0.043 Uiso 1 1 calc R 0
N2 N 1.1291(9) 0.1191(7) 0.7655(6) 0.0284(19) Uani 1 1 d . 0
H2A H 1.1264 0.0633 0.8012 0.034 Uiso 1 1 calc R 0
H2B H 1.0580 0.0969 0.7114 0.034 Uiso 1 1 calc R 0
N3 N 1.1019(9) 0.1355(7) 0.3228(6) 0.0263(18) Uani 1 1 d . 0
H3A H 1.0387 0.1310 0.2659 0.032 Uiso 1 1 calc R 0
H3B H 1.0800 0.0715 0.3462 0.032 Uiso 1 1 calc R 0
N4 N 1.2225(8) -0.0952(7) 0.2776(6) 0.0258(18) Uani 1 1 d . 0
H4A H 1.1642 -0.0704 0.3224 0.031 Uiso 1 1 calc R 0
H4B H 1.3031 -0.0944 0.3176 0.031 Uiso 1 1 calc R 0
N5 N 0.7115(8) -0.1556(7) 0.3471(6) 0.0247(18) Uani 1 1 d . 0
H5 H 0.6452 -0.1148 0.3759 0.030 Uiso 1 1 calc R 0
N6 N 0.8105(8) -0.2431(7) 0.5091(6) 0.0259(18) Uani 1 1 d . 0
H6 H 0.8635 -0.3029 0.4859 0.031 Uiso 1 1 calc R 0
N7 N 1.0907(12) -0.1675(11) 0.5259(11) 0.047(3) Uani 1 1 d . 0
N8 N 0.7976(11) 0.1036(10) 0.4478(9) 0.040(3) Uani 1 1 d . 0
N9 N 0.1820(14) 0.5540(14) 0.8346(10) 0.075(4) Uani 1 1 d . 0
N10 N 0.938(4) 0.027(3) 0.012(3) 0.225(13) Uani 1 1 d DU 0
O1 O 0.8790(10) 0.0160(10) 0.6350(8) 0.030(3) Uani 1 1 d . 0
O2 O 1.0875(7) 0.0857(6) 0.5243(6) 0.0344(17) Uani 1 1 d . 0
O3 O 0.9887(11) -0.1089(10) 0.3252(8) 0.031(3) Uani 1 1 d . 0
O4 O 0.9563(12) 0.4469(9) 0.6993(7) 0.070(3) Uani 1 1 d . 1
O5 O 0.0048(10) 0.5394(8) 0.3348(8) 0.057(2) Uani 1 1 d . 1
O6 O 0.4628(15) 0.9625(19) 0.4281(13) 0.095(5) Uani 1 1 d D 1
O7 O 0.1014(16) 0.9518(15) 0.8634(12) 0.106(5) Uani 1 1 d DU 1
O8 O 0.5686(19) 0.3901(17) 0.9551(17) 0.137(6) Uani 1 1 d DU 1
S1 S 1.2788(10) -0.3075(9) 0.5766(8) 0.184(4) Uani 1 1 d U 0
S2 S 0.5931(4) 0.2454(4) 0.4736(3) 0.0715(12) Uani 1 1 d . 0
S3 S 0.3998(5) 0.6467(5) 0.9872(3) 0.0923(17) Uani 1 1 d . 0
S4 S 0.8462(13) 0.1561(10) 0.1717(8) 0.183(4) Uani 1 1 d DU 0
C1 C 0.7796(10) -0.0135(9) 0.6824(8) 0.028(2) Uani 1 1 d . 0
C2 C 0.7469(11) -0.1298(10) 0.6791(7) 0.032(2) Uani 1 1 d . 0
C3 C 0.6461(15) -0.1547(14) 0.7324(10) 0.044(4) Uani 1 1 d . 0
H3 H 0.6211 -0.2360 0.7287 0.053 Uiso 1 1 calc R 0
C4 C 0.5846(15) -0.0691(14) 0.7875(12) 0.052(4) Uani 1 1 d . 0
C5 C 0.6204(12) 0.0484(14) 0.7942(9) 0.050(3) Uani 1 1 d . 0
H5A H 0.5795 0.1099 0.8367 0.060 Uiso 1 1 calc R 0
C6 C 0.7135(14) 0.0793(13) 0.7416(11) 0.038(3) Uani 1 1 d . 0
C7 C 0.481(2) -0.104(2) 0.8502(15) 0.084(5) Uani 1 1 d U 0
H7A H 0.5085 -0.1701 0.8758 0.126 Uiso 1 1 calc R 0
H7B H 0.3944 -0.1289 0.8047 0.126 Uiso 1 1 calc R 0
H7C H 0.4756 -0.0339 0.9097 0.126 Uiso 1 1 calc R 0
C8 C 0.7410(12) 0.2080(11) 0.7417(10) 0.044(3) Uani 1 1 d . 0
H8A H 0.7101 0.2622 0.8021 0.052 Uiso 1 1 calc R 0
H8B H 0.6909 0.2176 0.6770 0.052 Uiso 1 1 calc R 0
C9 C 0.9707(11) 0.2481(9) 0.8505(7) 0.030(2) Uani 1 1 d . 0
H9 H 0.9376 0.1786 0.8729 0.036 Uiso 1 1 calc R 0
C10 C 0.9555(14) 0.3672(11) 0.9325(9) 0.048(3) Uani 1 1 d . 0
H10D H 0.9830 0.4362 0.9085 0.057 Uiso 1 1 calc R 0
H10E H 0.8615 0.3694 0.9402 0.057 Uiso 1 1 calc R 0
C11 C 1.0404(15) 0.3785(12) 1.0382(8) 0.049(3) Uani 1 1 d . 0
H11A H 1.0308 0.4556 1.0898 0.059 Uiso 1 1 calc R 0
H11B H 1.0100 0.3119 1.0640 0.059 Uiso 1 1 calc R 0
C12 C 1.1853(15) 0.3739(12) 1.0270(8) 0.054(4) Uani 1 1 d . 0
H12A H 1.2171 0.4440 1.0061 0.065 Uiso 1 1 calc R 0
H12B H 1.2390 0.3790 1.0953 0.065 Uiso 1 1 calc R 0
C13 C 1.2035(13) 0.2585(11) 0.9458(8) 0.043(3) Uani 1 1 d . 0
H13A H 1.1821 0.1890 0.9710 0.052 Uiso 1 1 calc R 0
H13B H 1.2973 0.2607 0.9370 0.052 Uiso 1 1 calc R 0
C14 C 1.1143(11) 0.2407(9) 0.8385(8) 0.033(2) Uani 1 1 d . 0
H14 H 1.1442 0.3050 0.8088 0.039 Uiso 1 1 calc R 0
C15 C 1.2543(12) 0.1149(11) 0.7203(9) 0.036(2) Uani 1 1 d . 0
H15A H 1.2569 0.0320 0.6750 0.043 Uiso 1 1 calc R 0
H15B H 1.3314 0.1350 0.7779 0.043 Uiso 1 1 calc R 0
C16 C 1.2647(15) 0.2047(15) 0.6549(11) 0.029(3) Uani 1 1 d . 0
C17 C 1.3606(14) 0.3047(13) 0.6916(10) 0.033(3) Uani 1 1 d . 0
H17 H 1.4162 0.3178 0.7572 0.040 Uiso 1 1 calc R 0
C18 C 1.3777(13) 0.3824(12) 0.6391(11) 0.040(3) Uani 1 1 d . 0
C19 C 1.2907(18) 0.3654(15) 0.5428(12) 0.037(4) Uani 1 1 d . 0
H19 H 1.2986 0.4209 0.5042 0.044 Uiso 1 1 calc R 0
C20 C 1.1913(14) 0.2631(12) 0.5051(10) 0.024(3) Uani 1 1 d . 0
C21 C 1.1773(11) 0.1809(9) 0.5612(11) 0.025(2) Uani 1 1 d . 0
C22 C 1.4836(15) 0.4881(13) 0.6818(10) 0.056(4) Uani 1 1 d . 0
H22A H 1.5703 0.4604 0.6754 0.084 Uiso 1 1 calc R 0
H22B H 1.4809 0.5275 0.7557 0.084 Uiso 1 1 calc R 0
H22C H 1.4687 0.5456 0.6424 0.084 Uiso 1 1 calc R 0
C23 C 1.0952(11) 0.2500(9) 0.4076(8) 0.029(2) Uani 1 1 d . 0
H23A H 1.1140 0.3197 0.3822 0.035 Uiso 1 1 calc R 0
H23B H 1.0045 0.2504 0.4237 0.035 Uiso 1 1 calc R 0
C24 C 1.2344(10) 0.1211(9) 0.2865(8) 0.026(2) Uani 1 1 d . 0
H24 H 1.3054 0.1389 0.3496 0.032 Uiso 1 1 calc R 0
C25 C 1.2607(12) 0.2115(10) 0.2285(9) 0.038(3) Uani 1 1 d . 0
H25A H 1.1860 0.2004 0.1702 0.046 Uiso 1 1 calc R 0
H25B H 1.2656 0.2941 0.2767 0.046 Uiso 1 1 calc R 0
C26 C 1.3885(13) 0.1977(10) 0.1851(9) 0.043(3) Uani 1 1 d . 0
H26A H 1.3984 0.2539 0.1435 0.052 Uiso 1 1 calc R 0
H26B H 1.4646 0.2185 0.2435 0.052 Uiso 1 1 calc R 0
C27 C 1.3878(13) 0.0717(13) 0.1177(10) 0.048(3) Uani 1 1 d . 0
H27A H 1.4734 0.0635 0.0929 0.057 Uiso 1 1 calc R 0
H27B H 1.3169 0.0539 0.0557 0.057 Uiso 1 1 calc R 0
C28 C 1.3661(11) -0.0172(10) 0.1755(10) 0.039(3) Uani 1 1 d . 0
H28A H 1.4409 -0.0034 0.2342 0.047 Uiso 1 1 calc R 0
H28B H 1.3645 -0.0997 0.1279 0.047 Uiso 1 1 calc R 0
C29 C 1.2370(12) -0.0079(11) 0.2183(10) 0.028(3) Uani 1 1 d . 0
H29 H 1.1616 -0.0282 0.1581 0.033 Uiso 1 1 calc R 0
C30 C 1.1741(13) -0.2229(11) 0.2094(10) 0.029(3) Uani 1 1 d . 0
H30A H 1.1836 -0.2788 0.2519 0.034 Uiso 1 1 calc R 0
H30B H 1.2277 -0.2466 0.1535 0.034 Uiso 1 1 calc R 0
C31 C 1.0298(11) -0.2302(9) 0.1611(8) 0.029(2) Uani 1 1 d . 0
C32 C 0.9846(10) -0.2943(9) 0.0562(8) 0.027(2) Uani 1 1 d . 0
H32 H 1.0456 -0.3303 0.0142 0.033 Uiso 1 1 calc R 0
C33 C 0.8523(11) -0.3064(10) 0.0121(8) 0.032(2) Uani 1 1 d . 0
C34 C 0.7653(11) -0.2570(9) 0.0768(8) 0.031(2) Uani 1 1 d . 0
H34 H 0.6735 -0.2686 0.0487 0.037 Uiso 1 1 calc R 0
C35 C 0.8079(10) -0.1904(9) 0.1825(7) 0.027(2) Uani 1 1 d . 0
C36 C 0.9403(10) -0.1765(9) 0.2238(8) 0.027(2) Uani 1 1 d . 0
C37 C 0.8047(14) -0.3710(13) -0.1036(9) 0.050(3) Uani 1 1 d . 0
H37A H 0.8773 -0.4088 -0.1342 0.076 Uiso 1 1 calc R 0
H37B H 0.7752 -0.3128 -0.1390 0.076 Uiso 1 1 calc R 0
H37C H 0.7308 -0.4330 -0.1122 0.076 Uiso 1 1 calc R 0
C38 C 0.7088(10) -0.1300(9) 0.2450(8) 0.029(2) Uani 1 1 d . 0
H38A H 0.7265 -0.0418 0.2587 0.035 Uiso 1 1 calc R 0
H38B H 0.6190 -0.1570 0.2027 0.035 Uiso 1 1 calc R 0
C39 C 0.6701(12) -0.2845(10) 0.3363(10) 0.029(3) Uani 1 1 d . 0
H39 H 0.7353 -0.3345 0.3021 0.035 Uiso 1 1 calc R 0
C40 C 0.5347(19) -0.3294(18) 0.2707(13) 0.046(5) Uani 1 1 d . 0
H40A H 0.5351 -0.3279 0.1982 0.055 Uiso 1 1 calc R 0
H40B H 0.4690 -0.2777 0.3000 0.055 Uiso 1 1 calc R 0
C41 C 0.497(2) -0.4660(17) 0.2719(14) 0.064(6) Uani 1 1 d . 0
H41A H 0.4062 -0.4961 0.2333 0.077 Uiso 1 1 calc R 0
H41B H 0.5580 -0.5182 0.2355 0.077 Uiso 1 1 calc R 0
C42 C 0.507(2) -0.4737(16) 0.3796(13) 0.046(5) Uani 1 1 d . 0
H42A H 0.4375 -0.4302 0.4127 0.055 Uiso 1 1 calc R 0
H42B H 0.4891 -0.5592 0.3765 0.055 Uiso 1 1 calc R 0
C43 C 0.6341(17) -0.4235(14) 0.4431(13) 0.038(4) Uani 1 1 d . 0
H43A H 0.7013 -0.4741 0.4150 0.046 Uiso 1 1 calc R 0
H43B H 0.6325 -0.4269 0.5150 0.046 Uiso 1 1 calc R 0
C44 C 0.6757(10) -0.2949(10) 0.4481(9) 0.024(2) Uani 1 1 d . 0
H44 H 0.6108 -0.2440 0.4817 0.029 Uiso 1 1 calc R 0
C45 C 0.8218(13) -0.2277(10) 0.6239(8) 0.033(2) Uani 1 1 d . 0
H45A H 0.9163 -0.2088 0.6570 0.040 Uiso 1 1 calc R 0
H45B H 0.7879 -0.3048 0.6332 0.040 Uiso 1 1 calc R 0
C46 C 1.1699(18) -0.2189(15) 0.5478(15) 0.080(6) Uani 1 1 d . 0
C47 C 0.7153(13) 0.1628(11) 0.4556(9) 0.038(3) Uani 1 1 d . 0
C48 C 0.2718(16) 0.5941(13) 0.8978(12) 0.060(4) Uani 1 1 d . 0
C49 C 0.869(5) 0.053(3) 0.070(3) 0.223(15) Uani 1 1 d DU 0
C50 C 0.9472(17) 0.4606(17) 0.6038(12) 0.069(4) Uani 1 1 d . 3
C51 C 0.1300(19) 0.8309(17) 0.8544(16) 0.102(8) Uani 1 1 d D 3
C52 C 0.143(3) 0.520(2) 0.3326(16) 0.103(7) Uani 1 1 d . 3
C53 C 0.641(3) 0.326(3) 1.018(2) 0.131(9) Uani 1 1 d DU 3
C54 C 0.417(2) 0.951(3) 0.5217(16) 0.119(14) Uani 1 1 d D 3

loop_
_atom_site_aniso_label
_atom_site_aniso_U_11
_atom_site_aniso_U_22
_atom_site_aniso_U_33
_atom_site_aniso_U_23
_atom_site_aniso_U_13
_atom_site_aniso_U_12
Ho1 0.0231(2) 0.0239(2) 0.0282(2) 0.00281(14) 0.00781(14) 0.00018(13)
N1 0.046(6) 0.030(5) 0.025(4) 0.003(4) 0.003(4) 0.002(4)
N2 0.038(5) 0.023(4) 0.021(4) 0.003(3) 0.003(4) 0.005(4)
N3 0.031(5) 0.021(4) 0.029(4) 0.008(4) 0.011(4) 0.003(4)
N4 0.022(4) 0.023(4) 0.028(4) 0.003(3) -0.001(3) 0.006(3)
N5 0.020(4) 0.022(4) 0.031(4) 0.004(3) 0.008(3) 0.006(3)
N6 0.024(4) 0.025(4) 0.030(4) 0.009(4) 0.007(3) 0.003(3)
N7 0.033(7) 0.032(7) 0.083(9) 0.025(6) 0.015(6) 0.009(5)
N8 0.036(7) 0.027(6) 0.056(7) 0.005(5) 0.013(5) 0.005(5)
N9 0.062(9) 0.095(11) 0.056(7) 0.024(7) -0.016(7) -0.015(7)
N10 0.229(16) 0.221(16) 0.225(15) 0.070(9) 0.037(10) 0.031(10)
O1 0.025(5) 0.035(6) 0.027(5) 0.003(4) 0.010(4) -0.001(4)
O2 0.028(4) 0.029(4) 0.042(4) 0.005(3) 0.010(3) -0.006(3)
O3 0.023(5) 0.025(5) 0.029(5) -0.009(4) -0.006(4) -0.004(4)
O4 0.099(9) 0.067(7) 0.048(5) 0.034(5) 0.010(5) -0.017(6)
O5 0.064(7) 0.040(5) 0.066(6) 0.013(4) 0.011(5) 0.014(4)
O6 0.047(9) 0.161(16) 0.068(9) 0.025(9) -0.007(6) 0.037(9)
O7 0.109(9) 0.109(8) 0.103(8) 0.045(7) 0.012(7) -0.005(7)
O8 0.108(9) 0.124(9) 0.175(10) 0.039(8) 0.034(8) 0.003(7)
S1 0.160(6) 0.161(6) 0.201(7) 0.016(5) -0.029(5) 0.117(5)
S2 0.062(2) 0.067(3) 0.072(3) 0.004(2) -0.009(2) 0.037(2)
S3 0.081(3) 0.118(4) 0.060(2) 0.018(2) 0.001(2) -0.038(3)
S4 0.232(9) 0.177(7) 0.138(6) 0.072(5) -0.004(6) -0.014(6)
C1 0.019(5) 0.035(6) 0.027(5) 0.004(4) 0.007(4) -0.004(4)
C2 0.034(6) 0.039(6) 0.016(5) 0.004(4) -0.001(4) -0.006(5)
C3 0.057(9) 0.043(9) 0.032(6) 0.009(6) 0.020(6) -0.019(7)
C4 0.057(9) 0.048(9) 0.043(8) 0.000(7) 0.023(7) -0.010(7)
C5 0.034(7) 0.074(10) 0.028(6) -0.004(6) 0.009(5) -0.001(6)
C6 0.024(8) 0.043(9) 0.036(7) -0.002(6) 0.003(6) -0.004(6)
C7 0.083(9) 0.095(9) 0.073(8) 0.013(7) 0.044(7) -0.004(7)
C8 0.028(6) 0.048(7) 0.046(7) 0.000(6) 0.007(5) 0.010(5)
C9 0.036(6) 0.025(5) 0.023(5) -0.003(4) 0.009(4) -0.008(4)
C10 0.058(8) 0.038(7) 0.037(6) -0.007(5) 0.017(6) -0.001(6)
C11 0.076(10) 0.041(7) 0.019(5) -0.005(5) 0.009(6) -0.012(6)
C12 0.075(10) 0.050(8) 0.021(5) 0.007(5) -0.019(6) -0.028(7)
C13 0.051(8) 0.038(7) 0.034(6) 0.013(5) -0.005(5) -0.008(5)
C14 0.039(6) 0.028(6) 0.023(5) 0.000(4) 0.001(4) -0.009(4)
C15 0.035(6) 0.037(6) 0.040(6) 0.015(5) 0.009(5) 0.007(5)
C16 0.023(8) 0.049(8) 0.023(7) 0.017(6) 0.010(6) 0.016(6)
C17 0.034(7) 0.040(9) 0.021(6) -0.001(6) 0.010(5) 0.009(6)
C18 0.033(7) 0.039(8) 0.038(7) -0.003(6) 0.012(6) -0.006(5)
C19 0.059(11) 0.032(7) 0.032(8) 0.017(6) 0.027(8) 0.016(7)
C20 0.025(6) 0.015(7) 0.029(6) -0.003(5) 0.012(5) 0.001(5)
C21 0.030(6) 0.016(5) 0.031(7) 0.006(6) 0.012(6) 0.008(4)
C22 0.055(9) 0.051(8) 0.046(7) -0.002(6) 0.010(6) -0.022(6)
C23 0.041(6) 0.018(5) 0.032(5) 0.008(4) 0.016(5) 0.012(4)
C24 0.024(5) 0.023(5) 0.031(5) 0.003(4) 0.009(4) 0.000(4)
C25 0.044(7) 0.025(6) 0.041(6) 0.002(5) 0.015(5) -0.006(5)
C26 0.046(7) 0.037(6) 0.043(6) 0.003(5) 0.023(6) -0.011(5)
C27 0.036(7) 0.060(9) 0.044(7) 0.002(6) 0.029(6) -0.008(6)
C28 0.029(6) 0.034(6) 0.043(7) -0.009(5) 0.014(5) -0.003(5)
C29 0.031(6) 0.013(6) 0.030(6) -0.006(5) 0.005(5) 0.002(4)
C30 0.021(7) 0.027(7) 0.035(6) 0.007(5) 0.000(5) 0.002(5)
C31 0.032(6) 0.017(5) 0.039(6) 0.008(4) 0.013(5) -0.004(4)
C32 0.029(5) 0.026(5) 0.027(5) 0.009(4) 0.002(4) 0.008(4)
C33 0.038(6) 0.033(6) 0.022(5) 0.007(4) -0.004(4) -0.003(5)
C34 0.029(6) 0.030(6) 0.029(5) 0.008(4) -0.003(4) 0.002(4)
C35 0.021(5) 0.034(6) 0.029(5) 0.015(4) 0.005(4) 0.000(4)
C36 0.027(5) 0.026(5) 0.029(5) 0.009(4) 0.002(4) 0.001(4)
C37 0.048(8) 0.071(9) 0.029(6) 0.011(6) 0.005(5) 0.006(6)
C38 0.024(5) 0.031(6) 0.034(5) 0.013(5) 0.000(4) 0.008(4)
C39 0.025(7) 0.033(6) 0.026(6) 0.006(5) 0.003(5) 0.002(4)
C40 0.045(11) 0.058(10) 0.025(7) 0.015(6) -0.017(6) -0.008(8)
C41 0.066(14) 0.052(12) 0.054(11) 0.001(9) -0.005(9) -0.037(10)
C42 0.066(12) 0.029(8) 0.039(10) 0.013(7) 0.004(8) -0.017(7)
C43 0.039(8) 0.035(10) 0.039(7) 0.012(7) 0.011(6) -0.016(7)
C44 0.022(5) 0.026(6) 0.025(6) 0.008(5) 0.007(5) 0.001(4)
C45 0.035(7) 0.033(6) 0.033(6) 0.017(5) -0.003(5) -0.002(5)
C46 0.069(11) 0.049(9) 0.083(12) -0.031(9) -0.008(9) 0.019(9)
C47 0.047(7) 0.032(6) 0.035(6) 0.005(5) 0.007(5) 0.016(6)
C48 0.062(10) 0.052(9) 0.065(9) 0.019(7) 0.012(8) -0.007(7)
C49 0.234(18) 0.230(18) 0.212(16) 0.070(9) 0.044(11) 0.045(11)
C50 0.064(10) 0.096(13) 0.066(10) 0.046(9) 0.016(8) 0.031(9)
C51 0.061(12) 0.14(2) 0.086(13) 0.016(13) 0.017(10) -0.026(12)
C52 0.13(2) 0.103(16) 0.081(13) 0.026(12) 0.021(13) 0.019(14)
C53 0.134(12) 0.150(13) 0.116(11) 0.047(9) 0.048(9) -0.015(9)
C54 0.079(19) 0.21(3) 0.025(8) -0.031(12) -0.005(9) 0.050(19)

loop_
_atom_type_symbol
_atom_type_description
_atom_type_scat_dispersion_real
_atom_type_scat_dispersion_imag
_atom_type_scat_source
C C 0.0033 0.0016 'International Tables Vol C Tables 4.2.6.8 and 6.1.1.4'
H H 0.0000 0.0000 'International Tables Vol C Tables 4.2.6.8 and 6.1.1.4'
N N 0.0061 0.0033 'International Tables Vol C Tables 4.2.6.8 and 6.1.1.4'
O O 0.0106 0.0060 'International Tables Vol C Tables 4.2.6.8 and 6.1.1.4'
S S 0.1246 0.1234 'International Tables Vol C Tables 4.2.6.8 and 6.1.1.4'
Ho Ho -0.2175 4.6783 'International Tables Vol C Tables 4.2.6.8 and 6.1.1.4'

loop_
_geom_angle_atom_site_label_1
_geom_angle_atom_site_label_2
_geom_angle_atom_site_label_3
_geom_angle
O3 Ho1 O1 169.7(4)
O3 Ho1 O2 84.7(3)
O1 Ho1 O2 85.0(3)
O3 Ho1 N7 83.7(4)
O1 Ho1 N7 94.2(4)
O2 Ho1 N7 80.3(4)
O3 Ho1 N8 97.5(4)
O1 Ho1 N8 81.4(4)
O2 Ho1 N8 82.0(3)
N7 Ho1 N8 162.0(3)
O3 Ho1 N5 77.4(3)
O1 Ho1 N5 111.8(3)
O2 Ho1 N5 147.1(3)
N7 Ho1 N5 124.2(4)
N8 Ho1 N5 73.3(3)
O3 Ho1 N6 111.2(3)
O1 Ho1 N6 77.6(3)
O2 Ho1 N6 146.1(3)
N7 Ho1 N6 72.4(3)
N8 Ho1 N6 123.0(3)
N5 Ho1 N6 66.9(3)
C9 N1 C8 113.3(9)
C15 N2 C14 114.5(8)
C23 N3 C24 116.2(8)
C29 N4 C30 114.0(9)
C39 N5 C38 114.0(8)
C39 N5 Ho1 115.8(6)
C38 N5 Ho1 112.3(6)
C44 N6 C45 113.3(8)
C44 N6 Ho1 117.0(6)
C45 N6 Ho1 112.1(6)
C46 N7 Ho1 178.7(15)
C47 N8 Ho1 155.5(11)
C1 O1 Ho1 131.5(7)
C21 O2 Ho1 172.3(7)
C36 O3 Ho1 137.6(8)
O1 C1 C2 120.7(10)
O1 C1 C6 119.8(11)
C2 C1 C6 119.4(11)
C1 C2 C3 118.3(12)
C1 C2 C45 120.4(10)
C3 C2 C45 121.2(11)
C4 C3 C2 122.6(13)
C3 C4 C5 119.3(13)
C3 C4 C7 119.1(14)
C5 C4 C7 121.4(15)
C6 C5 C4 121.6(13)
C5 C6 C1 118.7(13)
C5 C6 C8 120.4(13)
C1 C6 C8 120.9(12)
C6 C8 N1 111.6(10)
N1 C9 C14 110.2(8)
N1 C9 C10 107.7(10)
C14 C9 C10 110.9(9)
C11 C10 C9 110.4(11)
C12 C11 C10 110.0(10)
C13 C12 C11 111.3(10)
C12 C13 C14 111.9(10)
N2 C14 C9 110.2(8)
N2 C14 C13 108.5(9)
C9 C14 C13 110.8(9)
N2 C15 C16 112.0(10)
C21 C16 C17 122.2(14)
C21 C16 C15 118.3(13)
C17 C16 C15 119.6(13)
C18 C17 C16 122.9(13)
C17 C18 C19 118.4(13)
C17 C18 C22 120.7(14)
C19 C18 C22 120.8(15)
C18 C19 C20 118.8(14)
C21 C20 C19 121.5(13)
C21 C20 C23 119.8(12)
C19 C20 C23 118.6(12)
O2 C21 C16 123.0(13)
O2 C21 C20 120.8(13)
C16 C21 C20 116.1(12)
C20 C23 N3 112.1(9)
C25 C24 N3 109.4(9)
C25 C24 C29 111.4(9)
N3 C24 C29 110.8(8)
C26 C25 C24 112.2(10)
C27 C26 C25 110.4(9)
C26 C27 C28 111.6(10)
C27 C28 C29 112.2(11)
N4 C29 C28 110.0(10)
N4 C29 C24 111.4(10)
C28 C29 C24 109.7(9)
N4 C30 C31 109.1(9)
C32 C31 C36 119.8(10)
C32 C31 C30 120.4(9)
C36 C31 C30 119.8(10)
C33 C32 C31 121.2(10)
C32 C33 C34 117.7(9)
C32 C33 C37 120.9(10)
C34 C33 C37 121.3(10)
C33 C34 C35 122.4(10)
C36 C35 C34 118.7(9)
C36 C35 C38 122.0(9)
C34 C35 C38 119.1(9)
O3 C36 C35 121.5(10)
O3 C36 C31 118.5(10)
C35 C36 C31 120.0(10)
N5 C38 C35 113.7(8)
N5 C39 C40 112.1(12)
N5 C39 C44 107.4(9)
C40 C39 C44 111.6(11)
C39 C40 C41 107.3(14)
C42 C41 C40 112.0(13)
C43 C42 C41 112.5(16)
C42 C43 C44 114.0(15)
N6 C44 C43 115.0(11)
N6 C44 C39 108.1(9)
C43 C44 C39 110.2(10)
N6 C45 C2 113.3(9)
N7 C46 S1 174.7(18)
N8 C47 S2 176.1(12)
N9 C48 S3 178.2(16)
N10 C49 S4 144(5)

loop_
_geom_bond_atom_site_label_1
_geom_bond_atom_site_label_2
_geom_bond_distance
Ho1 O3 2.186(12)
Ho1 O1 2.211(10)
Ho1 O2 2.215(7)
Ho1 N7 2.384(12)
Ho1 N8 2.436(11)
Ho1 N5 2.500(8)
Ho1 N6 2.540(8)
N1 C9 1.508(14)
N1 C8 1.519(15)
N2 C15 1.505(14)
N2 C14 1.511(13)
N3 C23 1.504(12)
N3 C24 1.522(13)
N4 C29 1.482(15)
N4 C30 1.512(14)
N5 C39 1.494(14)
N5 C38 1.496(13)
N6 C44 1.492(13)
N6 C45 1.502(13)
N7 C46 1.10(2)
N8 C47 1.130(16)
N9 C48 1.131(19)
N10 C49 1.119(11)
O1 C1 1.361(14)
O2 C21 1.317(13)
O3 C36 1.370(14)
O4 C50 1.342(17)
O5 C52 1.46(3)
O6 C54 1.454(10)
O7 C51 1.438(10)
O8 C53 1.449(10)
S1 C46 1.66(2)
S2 C47 1.645(13)
S3 C48 1.601(17)
S4 C49 1.612(11)
C1 C2 1.362(15)
C1 C6 1.431(18)
C2 C3 1.409(16)
C2 C45 1.506(16)
C3 C4 1.33(2)
C4 C5 1.37(2)
C4 C7 1.56(2)
C5 C6 1.364(19)
C6 C8 1.51(2)
C9 C14 1.518(16)
C9 C10 1.545(15)
C10 C11 1.531(18)
C11 C12 1.52(2)
C12 C13 1.518(18)
C13 C14 1.552(15)
C15 C16 1.566(19)
C16 C21 1.39(2)
C16 C17 1.39(2)
C17 C18 1.32(2)
C18 C19 1.42(2)
C18 C22 1.501(17)
C19 C20 1.43(2)
C20 C21 1.399(19)
C20 C23 1.492(18)
C24 C25 1.520(15)
C24 C29 1.528(15)
C25 C26 1.520(16)
C26 C27 1.491(17)
C27 C28 1.49(2)
C28 C29 1.527(17)
C30 C31 1.518(16)
C31 C32 1.393(15)
C31 C36 1.405(15)
C32 C33 1.384(15)
C33 C34 1.387(16)
C33 C37 1.518(14)
C34 C35 1.405(14)
C35 C36 1.374(14)
C35 C38 1.508(14)
C39 C40 1.506(19)
C39 C44 1.549(16)
C40 C41 1.62(3)
C41 C42 1.48(3)
C42 C43 1.44(2)
C43 C44 1.511(17)
